data_4000193
_journal_name_full 'Chemistry of Materials'
_journal_paper_doi 10.1021/cm0212008
_journal_year 2002
_chemical_formula_sum 'C3 H13 F2 Fe3 N2 O12 P3'
_chemical_formula_weight 567.61
_space_group_IT_number 2
_symmetry_cell_setting triclinic
_symmetry_space_group_name_Hall '-P 1'
_symmetry_space_group_name_H-M 'P -1'
_atom_sites_solution_hydrogens geom
_atom_sites_solution_primary direct
_atom_sites_solution_secondary difmap
_cell_angle_alpha 80.56(4)
_cell_angle_beta 89.53(2)
_cell_angle_gamma 87.94(4)
_cell_formula_units_Z 2
_cell_length_a 6.431(4)
_cell_length_b 10.274(5)
_cell_length_c 10.439(3)
_cell_measurement_temperature 293(2)
_cell_volume 680.0(6)
_diffrn_ambient_temperature 293(2)
_diffrn_measurement_device ?
_diffrn_measurement_method ?
_diffrn_radiation_monochromator graphite
_diffrn_radiation_source 'fine-focus sealed tube'
_diffrn_radiation_type MoK\a
_diffrn_radiation_wavelength 0.71073
_diffrn_reflns_av_R_equivalents 0.0448
_diffrn_reflns_av_sigmaI/netI 0.0981
_diffrn_reflns_limit_h_max 7
_diffrn_reflns_limit_h_min -4
_diffrn_reflns_limit_k_max 11
_diffrn_reflns_limit_k_min -11
_diffrn_reflns_limit_l_max 10
_diffrn_reflns_limit_l_min -11
_diffrn_reflns_number 2915
_diffrn_reflns_theta_max 23.31
_diffrn_reflns_theta_min 1.98
_diffrn_standards_decay_% ?
_diffrn_standards_interval_count ?
_diffrn_standards_interval_time ?
_diffrn_standards_number ?
_exptl_absorpt_coefficient_mu 3.610
_exptl_absorpt_correction_T_max 1.000000
_exptl_absorpt_correction_T_min 0.616642
_exptl_absorpt_correction_type SADABS
_exptl_crystal_colour 'brownish red'
_exptl_crystal_density_diffrn 2.772
_exptl_crystal_density_meas ?
_exptl_crystal_density_method ?
_exptl_crystal_F_000 564
_exptl_crystal_size_max 0.24
_exptl_crystal_size_mid 0.16
_exptl_crystal_size_min 0.12
_refine_ls_extinction_coef ?
_refine_ls_extinction_method none
_refine_ls_goodness_of_fit_all 0.965
_refine_ls_goodness_of_fit_obs 1.072
_refine_ls_hydrogen_treatment ?
_refine_ls_matrix_type full
_refine_ls_number_parameters 226
_refine_ls_number_reflns 1943
_refine_ls_number_restraints 4
_refine_ls_restrained_S_all 0.967
_refine_ls_restrained_S_obs 1.075
_refine_ls_R_factor_all 0.0977
_refine_ls_R_factor_obs 0.0634
_refine_ls_shift/esd_max 0.000
_refine_ls_shift/esd_mean 0.000
_refine_ls_structure_factor_coef Fsqd
_refine_ls_weighting_details 'w=1/[\s^2^(Fo^2^)+(0.1137P)^2^+0.0000P] where P=(Fo^2^+2Fc^2^)/3'
_refine_ls_weighting_scheme calc
_refine_ls_wR_factor_all 0.1809
_refine_ls_wR_factor_obs 0.1573
_reflns_number_observed 1267
_reflns_number_total 1943
_reflns_observed_criterion >2sigma(I)
_cod_depositor_comments
;
The following automatic conversions were performed:

'_refine_ls_weighting_scheme' value 'calc
w=1/[\s^2^(Fo^2^)+(0.1137P)^2^+0.0000P] where P=(Fo^2^+2Fc^2^)/3' was
changed to 'calc'. New tag '_refine_ls_weighting_details' was
created. The value of the new tag was set to
'w=1/[\s^2^(Fo^2^)+(0.1137P)^2^+0.0000P] where P=(Fo^2^+2Fc^2^)/3'.

Automatic conversion script
Id: cif_fix_values 3143 2015-03-26 13:38:13Z robertas 
;
_cod_original_sg_symbol_H-M P-1
_cod_database_code 4000193

loop_
_symmetry_equiv_pos_as_xyz
'x, y, z'
'-x, -y, -z'

loop_
_atom_site_aniso_label
_atom_site_aniso_U_11
_atom_site_aniso_U_22
_atom_site_aniso_U_33
_atom_site_aniso_U_23
_atom_site_aniso_U_13
_atom_site_aniso_U_12
Fe1 0.0085(9) 0.0141(9) 0.0128(9) -0.0008(6) 0.0014(6) -0.0026(6)
Fe2 0.0133(9) 0.0177(9) 0.0148(9) -0.0012(7) 0.0007(7) -0.0030(7)
Fe3 0.0155(9) 0.0199(9) 0.0163(9) -0.0028(7) 0.0010(7) -0.0031(7)
P1 0.020(2) 0.017(2) 0.020(2) -0.0018(13) 0.0010(13) -0.0026(13)
P2 0.0109(15) 0.012(2) 0.0085(14) -0.0005(11) 0.0012(11) -0.0039(12)
P3 0.019(2) 0.013(2) 0.019(2) -0.0017(12) 0.0029(13) -0.0034(13)
O1 0.006(4) 0.014(4) 0.024(4) -0.001(3) 0.002(3) 0.000(3)
O2 0.008(4) 0.012(4) 0.017(4) -0.003(3) 0.000(3) 0.000(3)
O3 0.019(4) 0.013(4) 0.015(4) 0.007(3) 0.006(3) 0.002(3)
O4 0.018(4) 0.013(4) 0.020(4) -0.010(3) 0.000(3) 0.003(3)
F5 0.030(4) 0.031(4) 0.019(4) -0.011(3) 0.002(3) -0.004(3)
F6 0.037(5) 0.029(4) 0.017(4) 0.006(3) 0.005(3) -0.009(3)
O7 0.013(4) 0.019(4) 0.028(5) 0.000(4) 0.007(4) -0.009(3)
O8 0.035(5) 0.006(4) 0.020(4) 0.001(3) -0.005(4) -0.009(4)
O9 0.020(4) 0.019(4) 0.005(4) 0.000(3) -0.002(3) -0.005(3)
O10 0.025(5) 0.014(4) 0.026(4) 0.004(3) -0.006(4) -0.002(4)
O11 0.017(5) 0.019(4) 0.031(5) -0.002(4) 0.005(4) -0.001(4)
O12 0.021(4) 0.013(4) 0.005(4) -0.005(3) -0.001(3) 0.001(3)
O13 0.034(5) 0.018(4) 0.018(4) -0.004(3) 0.003(4) -0.005(4)
O14 0.036(5) 0.020(4) 0.030(5) -0.001(4) -0.001(4) -0.011(4)
N1 0.022(6) 0.038(6) 0.013(5) -0.006(4) 0.008(4) -0.006(5)
C1 0.042(9) 0.020(7) 0.040(8) 0.006(6) -0.001(7) 0.000(6)
C2 0.028(8) 0.026(8) 0.075(12) -0.011(8) -0.005(8) -0.002(6)
N2 0.029(7) 0.025(6) 0.050(7) -0.010(5) -0.003(6) 0.000(5)
C3 0.044(9) 0.023(7) 0.045(9) -0.004(6) -0.016(7) 0.001(7)

loop_
_atom_site_label
_atom_site_type_symbol
_atom_site_fract_x
_atom_site_fract_y
_atom_site_fract_z
_atom_site_U_iso_or_equiv
_atom_site_thermal_displace_type
_atom_site_occupancy
_atom_site_calc_flag
_atom_site_refinement_flags
_atom_site_disorder_group
Fe1 Fe 0.5054(2) 0.29765(15) 0.78252(15) 0.0119(5) Uani 1 d . .
Fe2 Fe 0.2496(2) 0.49885(15) 0.50015(15) 0.0154(5) Uani 1 d . .
Fe3 Fe 0.7524(2) 0.4976(2) 1.00189(15) 0.0172(5) Uani 1 d . .
P1 P 0.5117(5) 0.2318(3) 1.0782(3) 0.0189(7) Uani 1 d . .
P2 P 1.0057(4) 0.3850(3) 0.7687(3) 0.0106(7) Uani 1 d . .
P3 P 0.5210(5) 0.2335(3) 0.5083(3) 0.0171(7) Uani 1 d . .
O1 O 0.2011(11) 0.2974(7) 0.7829(7) 0.015(2) Uani 1 d . .
O2 O 0.8178(11) 0.2975(7) 0.7845(7) 0.012(2) Uani 1 d . .
O3 O 0.5212(11) 0.1765(7) 0.9485(7) 0.017(2) Uani 1 d . .
O4 O 0.5238(11) 0.1778(7) 0.6541(7) 0.016(2) Uani 1 d . .
F5 F 0.5037(10) 0.4525(6) 0.8807(6) 0.026(2) Uani 1 d . .
F6 F 0.4986(11) 0.4547(6) 0.6352(6) 0.029(2) Uani 1 d . .
O7 O 0.2853(11) 0.6852(7) 0.5331(7) 0.020(2) Uani 1 d . .
O8 O 0.3185(13) 0.3120(6) 0.4685(7) 0.020(2) Uani 1 d . .
O9 O 0.0019(11) 0.5278(7) 0.3674(6) 0.015(2) Uani 1 d . .
O10 O 0.7036(12) 0.3085(7) 1.0977(7) 0.022(2) Uani 1 d . .
O11 O 0.6916(12) 0.6878(7) 0.9072(7) 0.023(2) Uani 1 d . .
O12 O 0.9997(11) 0.5233(7) 1.1277(6) 0.013(2) Uani 1 d . .
O13 O 0.5345(13) 0.1114(7) 0.4372(7) 0.023(2) Uani 1 d . .
H30 H 0.5334(13) 0.1364(7) 0.3584(7) 0.035 Uiso 1 calc R .
O14 O 0.5101(13) 0.1070(7) 1.1886(8) 0.029(2) Uani 1 d . .
H20 H 0.4077(13) 0.0639(7) 1.1801(8) 0.043 Uiso 1 calc R .
N1 N -0.0191(15) 0.7639(8) 0.7164(9) 0.024(2) Uani 1 d D .
H1 H -0.0537(15) 0.7111(8) 0.6610(9) 0.036 Uiso 1 calc R .
H2 H -0.1072(15) 0.7545(8) 0.7832(9) 0.036 Uiso 1 calc R .
H3 H 0.1097(15) 0.7427(8) 0.7451(9) 0.036 Uiso 1 calc R .
C1 C -0.0290(22) 0.9032(9) 0.6496(11) 0.035(3) Uani 1 d D .
H4 H -0.1689(22) 0.9232(9) 0.6163(11) 0.042 Uiso 1 calc R .
H5 H 0.0642(22) 0.9105(9) 0.5754(11) 0.042 Uiso 1 calc R .
C2 C 0.0258(18) 1.0079(12) 0.7301(12) 0.043(4) Uani 1 d D .
H6 H 0.1606(18) 0.9844(12) 0.7699(12) 0.051 Uiso 1 calc R .
H7 H 0.0381(18) 1.0915(12) 0.6725(12) 0.051 Uiso 1 calc R .
N2 N -0.1286(16) 1.0259(10) 0.8346(9) 0.034(3) Uani 1 d D .
H8 H -0.1473(16) 1.1129(10) 0.8356(9) 0.041 Uiso 1 calc R .
H9 H -0.2512(16) 0.9956(10) 0.8134(9) 0.041 Uiso 1 calc R .
C3 C -0.0730(23) 0.9594(11) 0.9688(11) 0.038(4) Uani 1 d D .
H10 H -0.0081(23) 0.8734(11) 0.9652(11) 0.045 Uiso 1 calc R .
H11 H -0.1984(23) 0.9464(11) 1.0209(11) 0.045 Uiso 1 calc R .
